data_1551003
loop_
_publ_author_name
'Betley, Theodore'
'Johnson, Elizabeth J.'
'Kleinlein, Claudia'
'Musgrave, Rebecca A.'

_publ_section_title
;
 Diiron Oxo Reactivity in a Weak-Field Environment
;
_journal_name_full 'Chemical Science'
_journal_paper_doi 10.1039/C9SC00605B
_journal_year 2019
_chemical_formula_sum 'C65 H91 Cl2 Fe2 N5 O4'
_chemical_formula_weight 1189.02
_chemical_name_systematic '[TEA][tBudmxFe2(OH)Cl2]'
_space_group_crystal_system monoclinic
_space_group_IT_number 9
_space_group_name_Hall 'C -2yc'
_space_group_name_H-M_alt 'C 1 c 1'
_symmetry_space_group_name_Hall 'C -2yc'
_symmetry_space_group_name_H-M 'C 1 c 1'
_atom_sites_solution_hydrogens mixed
_audit_creation_method SHELXL-2014/7
_audit_update_record
;
2017-06-07 deposited with the CCDC.    2019-05-09 downloaded from the CCDC.
;
_cell_angle_alpha 90
_cell_angle_beta 102.8790(10)
_cell_angle_gamma 90
_cell_formula_units_Z 4
_cell_length_a 19.2846(13)
_cell_length_b 12.6737(9)
_cell_length_c 26.2797(18)
_cell_measurement_reflns_used 9961
_cell_measurement_temperature 100(2)
_cell_measurement_theta_max 24.98
_cell_measurement_theta_min 2.16
_cell_volume 6261.4(7)
_computing_cell_refinement 'SAINT 8.34C (Bruker-AXS, 2014)'
_computing_data_collection 'APEX3 v2015.5-2 (Bruker-AXS, 2015)'
_computing_data_reduction 'SAINT 8.34C (Bruker-AXS, 2014)'
_computing_molecular_graphics 'Bruker SHELXTL (Sheldrick, 2015)'
_computing_publication_material 'Bruker SHELXTL (Sheldrick, 2015)'
_computing_structure_refinement 'SHELXL-2014 (Sheldrick, 2015)'
_computing_structure_solution 'SHELXT-2014 (Sheldrick, 2015)'
_diffrn_ambient_temperature 100(2)
_diffrn_measured_fraction_theta_full 0.999
_diffrn_measured_fraction_theta_max 0.999
_diffrn_measurement_device_type
;
Bruker D8 goniometer with CMOS area detector  
;
_diffrn_measurement_method 'omega and phi scans'
_diffrn_radiation_monochromator graphite
_diffrn_radiation_source 'I\mS microfocus tube'
_diffrn_radiation_type MoK\a
_diffrn_radiation_wavelength 0.71073
_diffrn_reflns_av_R_equivalents 0.0451
_diffrn_reflns_av_unetI/netI 0.0622
_diffrn_reflns_Laue_measured_fraction_full 0.999
_diffrn_reflns_Laue_measured_fraction_max 0.999
_diffrn_reflns_limit_h_max 22
_diffrn_reflns_limit_h_min -22
_diffrn_reflns_limit_k_max 15
_diffrn_reflns_limit_k_min -15
_diffrn_reflns_limit_l_max 31
_diffrn_reflns_limit_l_min -31
_diffrn_reflns_number 25970
_diffrn_reflns_point_group_measured_fraction_full 0.999
_diffrn_reflns_point_group_measured_fraction_max 0.999
_diffrn_reflns_theta_full 25.036
_diffrn_reflns_theta_max 25.036
_diffrn_reflns_theta_min 1.590
_exptl_absorpt_coefficient_mu 0.598
_exptl_absorpt_process_details sadabs
_exptl_crystal_colour orange
_exptl_crystal_density_diffrn 1.261
_exptl_crystal_description block
_exptl_crystal_F_000 2536
_exptl_crystal_size_max 0.110
_exptl_crystal_size_mid 0.080
_exptl_crystal_size_min 0.040
_refine_diff_density_max 0.667
_refine_diff_density_min -0.436
_refine_diff_density_rms 0.062
_refine_ls_abs_structure_details
;
 Refined as an inversion twin.
;
_refine_ls_abs_structure_Flack 0.52(2)
_refine_ls_extinction_method none
_refine_ls_goodness_of_fit_ref 1.018
_refine_ls_hydrogen_treatment mixed
_refine_ls_matrix_type full
_refine_ls_number_parameters 723
_refine_ls_number_reflns 10845
_refine_ls_number_restraints 19
_refine_ls_restrained_S_all 1.022
_refine_ls_R_factor_all 0.0612
_refine_ls_R_factor_gt 0.0450
_refine_ls_shift/su_max 0.000
_refine_ls_shift/su_mean 0.000
_refine_ls_structure_factor_coef Fsqd
_refine_ls_weighting_details 'w=1/[\s^2^(Fo^2^)+(0.0376P)^2^+8.4986P] where P=(Fo^2^+2Fc^2^)/3'
_refine_ls_weighting_scheme calc
_refine_ls_wR_factor_gt 0.0895
_refine_ls_wR_factor_ref 0.0956
_reflns_Friedel_coverage 0.999
_reflns_Friedel_fraction_full 0.999
_reflns_Friedel_fraction_max 0.999
_reflns_number_gt 9041
_reflns_number_total 10845
_reflns_threshold_expression 'I > 2\s(I)'
_cod_data_source_file c9sc00605b2.cif
_cod_data_source_block TEAtBudmxFe2OHCl2
_cod_database_code 1551003
_shelx_shelxl_version_number 2014/7
_shelx_space_group_comment
;
The symmetry employed for this shelxl refinement is uniquely defined
by the following loop, which should always be used as a source of
symmetry information in preference to the above space-group names.
They are only intended as comments.
;
_shelx_estimated_absorpt_t_min 0.937
_shelx_estimated_absorpt_t_max 0.976

loop_
_space_group_symop_operation_xyz
'x, y, z'
'x, -y, z+1/2'
'x+1/2, y+1/2, z'
'x+1/2, -y+1/2, z+1/2'

loop_
_atom_site_label
_atom_site_type_symbol
_atom_site_fract_x
_atom_site_fract_y
_atom_site_fract_z
_atom_site_U_iso_or_equiv
_atom_site_adp_type
_atom_site_occupancy
_atom_site_site_symmetry_order
_atom_site_calc_flag
_atom_site_refinement_flags_posn
_atom_site_refinement_flags_adp
Fe01 Fe 0.53926(5) 0.34851(7) 0.63720(3) 0.0127(2) Uani 1 1 d . .
Fe02 Fe 0.56275(5) 0.35853(7) 0.49763(3) 0.0137(2) Uani 1 1 d . .
Cl03 Cl 0.55018(9) 0.21957(12) 0.43870(6) 0.0194(4) Uani 1 1 d . .
Cl04 Cl 0.54665(9) 0.23316(13) 0.70715(6) 0.0190(4) Uani 1 1 d . .
O1A O 0.5471(3) 0.3055(2) 0.56582(19) 0.0138(8) Uani 1 1 d . .
H1A H 0.5245 0.2397 0.5698 0.04(2) Uiso 1 1 d R .
O005 O 0.5548(3) 0.7365(2) 0.5707(2) 0.0156(8) Uani 1 1 d . .
N00A N 0.4921(3) 0.4794(4) 0.4711(2) 0.0130(12) Uani 1 1 d . .
N007 N 0.6130(3) 0.4661(4) 0.6597(2) 0.0131(12) Uani 1 1 d . .
N008 N 0.4488(3) 0.4373(4) 0.6348(2) 0.0142(13) Uani 1 1 d . .
N009 N 0.6545(3) 0.4438(4) 0.49626(19) 0.0124(12) Uani 1 1 d . .
C15 C 0.5797(4) 0.9039(5) 0.5339(2) 0.0134(14) Uani 1 1 d . .
C17 C 0.4548(4) 0.5475(5) 0.6303(2) 0.0126(15) Uani 1 1 d . .
C12 C 0.6232(4) 0.7853(5) 0.4561(3) 0.0175(16) Uani 1 1 d . .
H12 H 0.6390 0.7455 0.4302 0.021 Uiso 1 1 calc R U
C30 C 0.5172(4) 0.5837(5) 0.4762(2) 0.0140(15) Uani 1 1 d . .
C22 C 0.6479(4) 0.6352(5) 0.6844(3) 0.0175(16) Uani 1 1 d . .
H22 H 0.6469 0.7092 0.6898 0.021 Uiso 1 1 calc R U
C16 C 0.5179(4) 0.6058(5) 0.6440(2) 0.0135(15) Uani 1 1 d . .
C10 C 0.5779(4) 0.7938(5) 0.5336(2) 0.0134(13) Uani 1 1 d . U
C28 C 0.7001(4) 0.2751(5) 0.6587(3) 0.0236(17) Uani 1 1 d . .
H28A H 0.6662 0.2498 0.6788 0.035 Uiso 1 1 calc R U
H28B H 0.7364 0.2210 0.6587 0.035 Uiso 1 1 calc R U
H28C H 0.6747 0.2896 0.6227 0.035 Uiso 1 1 calc R U
C34 C 0.7207(4) 0.5954(6) 0.5113(3) 0.0182(16) Uani 1 1 d . .
H34 H 0.7340 0.6673 0.5173 0.022 Uiso 1 1 calc R U
C00M C 0.3797(4) 0.2179(5) 0.6102(3) 0.0180(16) Uani 1 1 d . .
H00A H 0.3719 0.2276 0.5724 0.027 Uiso 1 1 calc R U
H00B H 0.3577 0.1516 0.6176 0.027 Uiso 1 1 calc R U
H00C H 0.4308 0.2156 0.6255 0.027 Uiso 1 1 calc R U
C29 C 0.5880(4) 0.6148(5) 0.4921(2) 0.0121(15) Uani 1 1 d . .
C20 C 0.3780(4) 0.4167(5) 0.6253(2) 0.0132(15) Uani 1 1 d . .
C32 C 0.4219(4) 0.4850(5) 0.4493(2) 0.0156(15) Uani 1 1 d . .
C9 C 0.5318(4) 0.7889(5) 0.6103(2) 0.0136(14) Uani 1 1 d . .
C6 C 0.4822(4) 0.8784(6) 0.6905(3) 0.0185(16) Uani 1 1 d . .
H6 H 0.4648 0.9095 0.7181 0.022 Uiso 1 1 calc R U
C00S C 0.3461(4) 0.3101(5) 0.6339(3) 0.0158(15) Uani 1 1 d . .
C21 C 0.5889(4) 0.5704(5) 0.6613(2) 0.0125(15) Uani 1 1 d . .
C23 C 0.7055(4) 0.5718(5) 0.6970(3) 0.0187(16) Uani 1 1 d . .
H23 H 0.7521 0.5931 0.7141 0.022 Uiso 1 1 calc R U
C00V C 0.4005(4) 0.5913(6) 0.4395(3) 0.0222(17) Uani 1 1 d . .
H00V H 0.3540 0.6158 0.4240 0.027 Uiso 1 1 calc R U
C37 C 0.7545(4) 0.3112(5) 0.4957(3) 0.0166(15) Uani 1 1 d . .
C36 C 0.7249(4) 0.4209(6) 0.5021(2) 0.0170(16) Uani 1 1 d . .
C4 C 0.5298(4) 0.8986(5) 0.6138(2) 0.0133(15) Uani 1 1 d . .
C3 C 0.5533(5) 0.9691(4) 0.5741(3) 0.0140(12) Uani 1 1 d . .
C14 C 0.6044(4) 0.9528(6) 0.4932(3) 0.0187(15) Uani 1 1 d . .
H14 H 0.6069 1.0277 0.4924 0.022 Uiso 1 1 calc R U
C19 C 0.3380(4) 0.5115(5) 0.6121(3) 0.0202(16) Uani 1 1 d . .
H19 H 0.2876 0.5176 0.6026 0.024 Uiso 1 1 calc R U
C25 C 0.7356(4) 0.3761(5) 0.6835(3) 0.0164(15) Uani 1 1 d . .
C5 C 0.5054(4) 0.9417(5) 0.6553(3) 0.0190(16) Uani 1 1 d . .
H5 H 0.5048 1.0162 0.6594 0.023 Uiso 1 1 calc R U
C01F C 0.3562(4) 0.2931(6) 0.6925(3) 0.0230(17) Uani 1 1 d . .
H01A H 0.3362 0.2246 0.6990 0.035 Uiso 1 1 calc R U
H01B H 0.3319 0.3493 0.7073 0.035 Uiso 1 1 calc R U
H01C H 0.4071 0.2944 0.7090 0.035 Uiso 1 1 calc R U
C33 C 0.6505(4) 0.5547(5) 0.5009(2) 0.0133(15) Uani 1 1 d . .
C18 C 0.3863(4) 0.5920(5) 0.6157(3) 0.0203(17) Uani 1 1 d . .
H18 H 0.3755 0.6647 0.6095 0.024 Uiso 1 1 calc R U
C24 C 0.6843(4) 0.4678(5) 0.6802(2) 0.0161(15) Uani 1 1 d . .
C01L C 0.3767(4) 0.3429(5) 0.3838(2) 0.0290(16) Uani 1 1 d . .
H01D H 0.3631 0.3962 0.3564 0.044 Uiso 1 1 calc R U
H01E H 0.3444 0.2824 0.3761 0.044 Uiso 1 1 calc R U
H01F H 0.4256 0.3197 0.3853 0.044 Uiso 1 1 calc R U
C39 C 0.7253(4) 0.2271(5) 0.5272(3) 0.0193(16) Uani 1 1 d . .
H39A H 0.7395 0.2440 0.5645 0.029 Uiso 1 1 calc R U
H39B H 0.7446 0.1579 0.5209 0.029 Uiso 1 1 calc R U
H39C H 0.6733 0.2254 0.5164 0.029 Uiso 1 1 calc R U
C27 C 0.7928(3) 0.4097(5) 0.6536(3) 0.0291(16) Uani 1 1 d . .
H27A H 0.8267 0.3518 0.6541 0.044 Uiso 1 1 calc R U
H27B H 0.8182 0.4720 0.6703 0.044 Uiso 1 1 calc R U
H27C H 0.7699 0.4266 0.6173 0.044 Uiso 1 1 calc R U
C01S C 0.2656(4) 0.3098(6) 0.6089(3) 0.0222(17) Uani 1 1 d . .
H01G H 0.2581 0.3266 0.5716 0.033 Uiso 1 1 calc R U
H01H H 0.2417 0.3629 0.6261 0.033 Uiso 1 1 calc R U
H01I H 0.2458 0.2400 0.6131 0.033 Uiso 1 1 calc R U
C2 C 0.4893(4) 1.0366(5) 0.5451(3) 0.0206(16) Uani 1 1 d . .
H2A H 0.5052 1.0849 0.5208 0.031 Uiso 1 1 calc R U
H2B H 0.4702 1.0774 0.5705 0.031 Uiso 1 1 calc R U
H2C H 0.4522 0.9900 0.5255 0.031 Uiso 1 1 calc R U
C26 C 0.7702(4) 0.3538(5) 0.7401(2) 0.0285(15) Uani 1 1 d . .
H26A H 0.7347 0.3249 0.7577 0.043 Uiso 1 1 calc R U
H26B H 0.7896 0.4194 0.7573 0.043 Uiso 1 1 calc R U
H26C H 0.8088 0.3026 0.7418 0.043 Uiso 1 1 calc R U
C7 C 0.4840(4) 0.7701(5) 0.6861(2) 0.0161(15) Uani 1 1 d . .
H7 H 0.4674 0.7271 0.7105 0.019 Uiso 1 1 calc R U
C01X C 0.3889(4) 0.3063(6) 0.4792(3) 0.0307(19) Uani 1 1 d . .
H01J H 0.4332 0.2704 0.4770 0.046 Uiso 1 1 calc R U
H01K H 0.3500 0.2549 0.4740 0.046 Uiso 1 1 calc R U
H01L H 0.3945 0.3391 0.5136 0.046 Uiso 1 1 calc R U
C01Y C 0.2954(3) 0.4291(6) 0.4329(4) 0.046(2) Uani 1 1 d . .
H01M H 0.2917 0.4626 0.4658 0.070 Uiso 1 1 calc R U
H01N H 0.2629 0.3688 0.4259 0.070 Uiso 1 1 calc R U
H01O H 0.2827 0.4803 0.4044 0.070 Uiso 1 1 calc R U
C11 C 0.5983(4) 0.7335(5) 0.4948(3) 0.0131(14) Uani 1 1 d . U
C40 C 0.8352(4) 0.3120(6) 0.5125(3) 0.0224(16) Uani 1 1 d . .
H40A H 0.8547 0.3581 0.4893 0.034 Uiso 1 1 calc R U
H40B H 0.8533 0.2402 0.5108 0.034 Uiso 1 1 calc R U
H40C H 0.8495 0.3383 0.5484 0.034 Uiso 1 1 calc R U
C8 C 0.5099(4) 0.7233(5) 0.6463(2) 0.0136(15) Uani 1 1 d . .
C013 C 0.3719(4) 0.3911(6) 0.4370(3) 0.0242(17) Uani 1 1 d . .
C31 C 0.4595(4) 0.6518(5) 0.4566(3) 0.0168(16) Uani 1 1 d . .
H31 H 0.4615 0.7267 0.4556 0.020 Uiso 1 1 calc R U
C1 C 0.6128(4) 1.0426(5) 0.6020(3) 0.0182(15) Uani 1 1 d . .
H1B H 0.6543 1.0005 0.6186 0.027 Uiso 1 1 calc R U
H1C H 0.5961 1.0833 0.6286 0.027 Uiso 1 1 calc R U
H1D H 0.6259 1.0909 0.5766 0.027 Uiso 1 1 calc R U
C38 C 0.7332(4) 0.2811(6) 0.4374(2) 0.0217(16) Uani 1 1 d . .
H38A H 0.6812 0.2792 0.4261 0.033 Uiso 1 1 calc R U
H38B H 0.7526 0.2114 0.4323 0.033 Uiso 1 1 calc R U
H38C H 0.7522 0.3335 0.4167 0.033 Uiso 1 1 calc R U
C13 C 0.6253(4) 0.8954(5) 0.4546(3) 0.0209(17) Uani 1 1 d . .
H13 H 0.6409 0.9305 0.4272 0.025 Uiso 1 1 calc R U
C35 C 0.7653(4) 0.5129(5) 0.5110(3) 0.0207(16) Uani 1 1 d . .
H35 H 0.8156 0.5172 0.5160 0.025 Uiso 1 1 calc R U
O1S O 0.2828(3) 0.5525(4) 0.2891(2) 0.0520(15) Uani 1 1 d D .
C1S C 0.2446(5) 0.4639(7) 0.2602(3) 0.074(3) Uani 1 1 d D .
H1SA H 0.2333 0.4784 0.2223 0.088 Uiso 1 1 calc R U
H1SB H 0.2734 0.3986 0.2669 0.088 Uiso 1 1 calc R U
C2S C 0.1803(5) 0.4538(7) 0.2794(5) 0.123(6) Uani 1 1 d D .
H2SA H 0.1874 0.4046 0.3094 0.147 Uiso 1 1 calc R U
H2SB H 0.1406 0.4276 0.2516 0.147 Uiso 1 1 calc R U
C3S C 0.1652(4) 0.5647(8) 0.2960(6) 0.122(6) Uani 1 1 d D .
H3SA H 0.1255 0.5969 0.2702 0.147 Uiso 1 1 calc R U
H3SB H 0.1527 0.5638 0.3305 0.147 Uiso 1 1 calc R U
C4S C 0.2293(4) 0.6213(6) 0.2983(4) 0.046(2) Uani 1 1 d D .
H4SA H 0.2210 0.6780 0.2717 0.055 Uiso 1 1 calc R U
H4SB H 0.2449 0.6544 0.3331 0.055 Uiso 1 1 calc R U
O2S O 0.3650(5) 0.8828(7) 0.3264(3) 0.126(4) Uani 1 1 d D .
C5S C 0.4176(4) 0.9379(6) 0.3040(3) 0.050(2) Uani 1 1 d D .
H5SA H 0.4544 0.8879 0.2980 0.060 Uiso 1 1 calc R U
H5SB H 0.3946 0.9705 0.2703 0.060 Uiso 1 1 calc R U
C6S C 0.4493(7) 1.0179(9) 0.3409(4) 0.110(5) Uani 1 1 d D .
H6SA H 0.4337 1.0889 0.3273 0.131 Uiso 1 1 calc R U
H6SB H 0.5018 1.0143 0.3475 0.131 Uiso 1 1 calc R U
C7S C 0.4243(6) 0.9957(9) 0.3906(3) 0.087(4) Uani 1 1 d D .
H7SA H 0.4653 0.9871 0.4205 0.105 Uiso 1 1 calc R U
H7SB H 0.3940 1.0539 0.3983 0.105 Uiso 1 1 calc R U
C8S C 0.3849(6) 0.9009(10) 0.3806(3) 0.110(5) Uani 1 1 d D .
H8SA H 0.4142 0.8413 0.3979 0.132 Uiso 1 1 calc R U
H8SB H 0.3419 0.9058 0.3952 0.132 Uiso 1 1 calc R U
N00B N 0.5616(3) 0.5108(5) 0.3188(2) 0.0213(14) Uani 1 1 d . .
C45 C 0.5714(4) 0.4050(5) 0.3458(2) 0.0254(15) Uani 1 1 d . .
H45A H 0.5246 0.3808 0.3508 0.031 Uiso 1 1 calc R U
H45B H 0.6028 0.4145 0.3808 0.031 Uiso 1 1 calc R U
C41 C 0.6908(4) 0.5643(6) 0.3566(3) 0.0320(18) Uani 1 1 d . .
H41A H 0.7326 0.5946 0.3467 0.048 Uiso 1 1 calc R U
H41B H 0.7030 0.4950 0.3727 0.048 Uiso 1 1 calc R U
H41C H 0.6753 0.6111 0.3816 0.048 Uiso 1 1 calc R U
C42 C 0.6316(3) 0.5523(5) 0.3088(2) 0.0231(15) Uani 1 1 d . .
H42A H 0.6478 0.5038 0.2842 0.028 Uiso 1 1 calc R U
H42B H 0.6227 0.6219 0.2914 0.028 Uiso 1 1 calc R U
C48 C 0.5147(5) 0.6938(6) 0.3339(3) 0.036(2) Uani 1 1 d . .
H48A H 0.4768 0.6901 0.3022 0.054 Uiso 1 1 calc R U
H48B H 0.5571 0.7262 0.3257 0.054 Uiso 1 1 calc R U
H48C H 0.4986 0.7363 0.3602 0.054 Uiso 1 1 calc R U
C44 C 0.4359(4) 0.4661(5) 0.2659(2) 0.0246(16) Uani 1 1 d . .
H44A H 0.4078 0.4613 0.2300 0.037 Uiso 1 1 calc R U
H44B H 0.4133 0.5160 0.2856 0.037 Uiso 1 1 calc R U
H44C H 0.4386 0.3964 0.2824 0.037 Uiso 1 1 calc R U
C47 C 0.5327(3) 0.5835(5) 0.3549(2) 0.0233(15) Uani 1 1 d . .
H47A H 0.4893 0.5512 0.3624 0.028 Uiso 1 1 calc R U
H47B H 0.5683 0.5887 0.3884 0.028 Uiso 1 1 calc R U
C43 C 0.5108(3) 0.5044(5) 0.2654(2) 0.0226(14) Uani 1 1 d . .
H43A H 0.5315 0.4564 0.2431 0.027 Uiso 1 1 calc R U
H43B H 0.5072 0.5753 0.2492 0.027 Uiso 1 1 calc R U
C46 C 0.6029(5) 0.3183(6) 0.3172(3) 0.0311(19) Uani 1 1 d . .
H46A H 0.6027 0.2512 0.3356 0.047 Uiso 1 1 calc R U
H46B H 0.6519 0.3368 0.3161 0.047 Uiso 1 1 calc R U
H46C H 0.5744 0.3115 0.2815 0.047 Uiso 1 1 calc R U

loop_
_atom_site_aniso_label
_atom_site_aniso_U_11
_atom_site_aniso_U_22
_atom_site_aniso_U_33
_atom_site_aniso_U_23
_atom_site_aniso_U_13
_atom_site_aniso_U_12
Fe01 0.0152(6) 0.0099(5) 0.0132(5) 0.0001(4) 0.0038(4) 0.0001(4)
Fe02 0.0158(6) 0.0109(5) 0.0148(5) 0.0005(4) 0.0046(4) 0.0003(4)
Cl03 0.0236(9) 0.0120(8) 0.0212(8) -0.0032(6) 0.0020(7) 0.0005(7)
Cl04 0.0234(9) 0.0145(8) 0.0190(8) 0.0048(7) 0.0044(7) 0.0010(7)
O1A 0.0205(19) 0.0088(17) 0.0135(17) 0.004(2) 0.0069(15) -0.004(2)
O005 0.027(2) 0.0075(17) 0.0166(17) 0.000(2) 0.0139(16) 0.001(3)
N00A 0.014(3) 0.009(3) 0.016(3) 0.001(2) 0.004(2) 0.003(2)
N007 0.017(3) 0.011(3) 0.012(3) 0.001(2) 0.002(2) 0.002(2)
N008 0.020(3) 0.007(3) 0.016(3) 0.000(2) 0.005(3) -0.002(2)
N009 0.015(3) 0.009(3) 0.013(3) -0.002(2) 0.002(2) -0.001(2)
C15 0.011(3) 0.015(3) 0.014(3) 0.000(3) 0.002(3) -0.001(3)
C17 0.013(4) 0.015(3) 0.010(3) 0.003(3) 0.003(3) 0.001(3)
C12 0.018(4) 0.014(4) 0.022(3) -0.003(3) 0.008(3) 0.003(3)
C30 0.026(4) 0.006(3) 0.013(3) -0.002(3) 0.008(3) 0.005(3)
C22 0.025(4) 0.009(3) 0.019(3) -0.002(3) 0.008(3) -0.007(3)
C16 0.021(4) 0.011(4) 0.008(3) -0.001(3) 0.004(3) 0.000(3)
C10 0.013(3) 0.012(3) 0.016(3) 0.002(3) 0.005(2) 0.004(3)
C28 0.024(4) 0.016(4) 0.035(4) -0.005(3) 0.015(3) 0.005(3)
C34 0.012(4) 0.015(4) 0.025(3) -0.002(3) -0.001(3) -0.005(3)
C00M 0.023(4) 0.012(4) 0.018(3) -0.003(3) 0.003(3) -0.003(3)
C29 0.015(4) 0.014(4) 0.011(3) -0.001(3) 0.009(3) -0.001(3)
C20 0.014(4) 0.011(3) 0.014(3) -0.005(3) 0.004(3) 0.002(3)
C32 0.016(4) 0.016(4) 0.016(3) 0.000(3) 0.008(3) -0.001(3)
C9 0.016(4) 0.011(3) 0.014(3) -0.005(3) 0.004(3) 0.003(3)
C6 0.017(4) 0.020(4) 0.021(3) -0.002(3) 0.010(3) -0.001(3)
C00S 0.016(4) 0.014(4) 0.019(3) -0.002(3) 0.006(3) -0.004(3)
C21 0.014(4) 0.012(4) 0.013(3) -0.002(3) 0.004(3) 0.000(3)
C23 0.013(4) 0.019(4) 0.023(4) 0.003(3) 0.001(3) -0.004(3)
C00V 0.021(4) 0.020(4) 0.025(4) -0.001(3) 0.004(3) 0.010(3)
C37 0.014(4) 0.013(4) 0.023(4) 0.002(3) 0.005(3) 0.004(3)
C36 0.016(4) 0.022(4) 0.014(3) 0.002(3) 0.005(3) 0.003(3)
C4 0.013(4) 0.010(3) 0.017(3) 0.002(3) 0.002(3) -0.004(3)
C3 0.019(3) 0.008(2) 0.016(3) -0.002(3) 0.005(3) 0.001(3)
C14 0.017(4) 0.011(3) 0.029(4) 0.002(3) 0.006(3) -0.001(3)
C19 0.015(4) 0.020(4) 0.024(4) 0.004(3) 0.001(3) 0.002(3)
C25 0.013(3) 0.012(3) 0.024(4) 0.002(3) 0.004(3) 0.003(3)
C5 0.019(4) 0.009(3) 0.029(4) -0.009(3) 0.006(3) -0.001(3)
C01F 0.022(4) 0.021(4) 0.028(4) -0.001(3) 0.008(3) -0.010(3)
C33 0.024(4) 0.005(3) 0.012(3) -0.002(3) 0.005(3) 0.000(3)
C18 0.029(4) 0.009(3) 0.022(4) 0.003(3) 0.004(3) 0.000(3)
C24 0.016(4) 0.021(4) 0.012(3) 0.001(3) 0.003(3) 0.000(3)
C01L 0.031(4) 0.025(4) 0.028(4) 0.002(3) 0.000(3) -0.013(3)
C39 0.022(4) 0.013(4) 0.024(4) 0.001(3) 0.008(3) 0.005(3)
C27 0.019(3) 0.030(4) 0.039(4) 0.000(3) 0.009(3) 0.002(3)
C01S 0.015(4) 0.016(4) 0.037(4) -0.003(3) 0.007(3) -0.007(3)
C2 0.027(4) 0.012(3) 0.028(4) -0.003(3) 0.016(3) 0.001(3)
C26 0.036(4) 0.022(4) 0.026(4) -0.004(3) 0.003(3) 0.005(3)
C7 0.018(4) 0.017(4) 0.015(3) -0.001(3) 0.008(3) -0.001(3)
C01X 0.024(4) 0.041(5) 0.026(4) 0.000(4) 0.004(3) -0.013(4)
C01Y 0.014(4) 0.033(4) 0.089(7) -0.008(4) 0.003(4) -0.003(3)
C11 0.012(3) 0.006(3) 0.021(3) 0.002(2) 0.002(3) 0.006(3)
C40 0.023(4) 0.020(4) 0.023(3) 0.000(3) 0.002(3) 0.006(3)
C8 0.016(4) 0.014(4) 0.012(3) 0.001(3) 0.004(3) 0.001(3)
C013 0.016(4) 0.023(4) 0.034(4) 0.002(3) 0.008(3) -0.001(3)
C31 0.013(4) 0.016(4) 0.021(4) 0.002(3) 0.003(3) 0.003(3)
C1 0.020(4) 0.009(3) 0.025(4) 0.001(3) 0.006(3) -0.002(3)
C38 0.026(4) 0.024(4) 0.016(3) 0.000(3) 0.006(3) 0.006(3)
C13 0.028(4) 0.009(3) 0.030(4) 0.008(3) 0.015(3) -0.001(3)
C35 0.015(4) 0.017(4) 0.029(4) -0.001(3) 0.003(3) -0.001(3)
O1S 0.063(4) 0.040(3) 0.060(4) 0.002(3) 0.030(3) 0.018(3)
C1S 0.077(7) 0.076(8) 0.053(6) -0.032(5) -0.018(5) 0.021(6)
C2S 0.051(7) 0.096(10) 0.195(16) -0.099(11) -0.027(9) -0.010(7)
C3S 0.035(6) 0.069(8) 0.236(17) -0.082(10) -0.026(8) 0.023(6)
C4S 0.045(6) 0.034(5) 0.060(6) -0.002(4) 0.016(5) 0.017(4)
O2S 0.110(8) 0.114(8) 0.142(9) -0.019(7) 0.004(7) -0.017(7)
C5S 0.044(5) 0.036(5) 0.070(6) 0.019(5) 0.014(5) 0.007(4)
C6S 0.145(13) 0.118(11) 0.055(7) -0.012(7) 0.001(7) -0.078(10)
C7S 0.081(8) 0.119(11) 0.056(7) -0.027(7) 0.001(6) -0.016(8)
C8S 0.139(11) 0.177(13) 0.025(5) -0.019(6) 0.037(6) -0.104(11)
N00B 0.029(4) 0.021(3) 0.013(2) 0.001(2) 0.004(2) 0.007(3)
C45 0.034(4) 0.024(4) 0.018(3) 0.005(3) 0.008(3) 0.005(3)
C41 0.036(4) 0.035(4) 0.025(4) 0.003(3) 0.007(3) 0.009(4)
C42 0.031(4) 0.022(4) 0.018(3) 0.004(3) 0.011(3) 0.007(3)
C48 0.055(6) 0.029(4) 0.026(4) 0.001(3) 0.015(4) 0.020(4)
C44 0.033(4) 0.025(4) 0.014(3) 0.002(3) 0.000(3) 0.009(3)
C47 0.029(4) 0.026(4) 0.017(3) 0.000(3) 0.009(3) 0.007(3)
C43 0.030(4) 0.023(4) 0.015(3) 0.002(3) 0.007(3) 0.007(3)
C46 0.046(5) 0.021(4) 0.024(4) 0.003(3) 0.004(4) 0.008(4)

loop_
_atom_type_symbol
_atom_type_description
_atom_type_scat_dispersion_real
_atom_type_scat_dispersion_imag
_atom_type_scat_source
C C 0.0033 0.0016 'International Tables Vol C Tables 4.2.6.8 and 6.1.1.4'
H H 0.0000 0.0000 'International Tables Vol C Tables 4.2.6.8 and 6.1.1.4'
Cl Cl 0.1484 0.1585 'International Tables Vol C Tables 4.2.6.8 and 6.1.1.4'
Fe Fe 0.3463 0.8444 'International Tables Vol C Tables 4.2.6.8 and 6.1.1.4'
N N 0.0061 0.0033 'International Tables Vol C Tables 4.2.6.8 and 6.1.1.4'
O O 0.0106 0.0060 'International Tables Vol C Tables 4.2.6.8 and 6.1.1.4'

loop_
_geom_angle_atom_site_label_1
_geom_angle_atom_site_label_2
_geom_angle_atom_site_label_3
_geom_angle
O1A Fe01 N007 106.1(2)
O1A Fe01 N008 111.1(2)
N007 Fe01 N008 98.0(2)
O1A Fe01 Cl04 124.60(11)
N007 Fe01 Cl04 108.13(15)
N008 Fe01 Cl04 105.64(15)
O1A Fe02 N00A 109.3(2)
O1A Fe02 N009 119.3(2)
N00A Fe02 N009 96.3(2)
O1A Fe02 Cl03 109.20(11)
N00A Fe02 Cl03 112.02(16)
N009 Fe02 Cl03 110.19(15)
Fe01 O1A Fe02 144.20(17)
Fe01 O1A H1A 90.2
Fe02 O1A H1A 123.7
C10 O005 C9 119.3(4)
C32 N00A C30 106.4(6)
C32 N00A Fe02 135.0(5)
C30 N00A Fe02 118.6(4)
C24 N007 C21 106.6(6)
C24 N007 Fe01 134.4(5)
C21 N007 Fe01 118.6(4)
C20 N008 C17 105.8(5)
C20 N008 Fe01 135.1(4)
C17 N008 Fe01 117.3(4)
C36 N009 C33 105.9(5)
C36 N009 Fe02 135.8(5)
C33 N009 Fe02 116.9(4)
C10 C15 C14 116.7(6)
C10 C15 C3 122.5(6)
C14 C15 C3 120.7(6)
C16 C17 N008 125.7(6)
C16 C17 C18 124.5(6)
N008 C17 C18 109.3(6)
C11 C12 C13 120.7(6)
C11 C12 H12 119.6
C13 C12 H12 119.6
C29 C30 N00A 126.1(6)
C29 C30 C31 125.2(6)
N00A C30 C31 108.3(6)
C23 C22 C21 107.3(6)
C23 C22 H22 126.4
C21 C22 H22 126.4
C17 C16 C21 129.7(6)
C17 C16 C8 116.3(6)
C21 C16 C8 113.7(6)
O005 C10 C15 122.5(5)
O005 C10 C11 114.8(6)
C15 C10 C11 122.7(6)
C25 C28 H28A 109.5
C25 C28 H28B 109.5
H28A C28 H28B 109.5
C25 C28 H28C 109.5
H28A C28 H28C 109.5
H28B C28 H28C 109.5
C35 C34 C33 107.3(6)
C35 C34 H34 126.3
C33 C34 H34 126.3
C00S C00M H00A 109.5
C00S C00M H00B 109.5
H00A C00M H00B 109.5
C00S C00M H00C 109.5
H00A C00M H00C 109.5
H00B C00M H00C 109.5
C30 C29 C33 130.3(7)
C30 C29 C11 113.8(6)
C33 C29 C11 115.6(6)
N008 C20 C19 110.5(6)
N008 C20 C00S 124.5(6)
C19 C20 C00S 124.7(6)
N00A C32 C00V 110.6(6)
N00A C32 C013 125.3(6)
C00V C32 C013 124.1(7)
O005 C9 C8 114.8(5)
O005 C9 C4 123.0(5)
C8 C9 C4 122.2(6)
C5 C6 C7 120.5(6)
C5 C6 H6 119.7
C7 C6 H6 119.7
C20 C00S C01F 108.1(6)
C20 C00S C00M 113.3(5)
C01F C00S C00M 109.4(6)
C20 C00S C01S 109.8(6)
C01F C00S C01S 108.6(6)
C00M C00S C01S 107.5(6)
N007 C21 C16 126.1(6)
N007 C21 C22 108.5(6)
C16 C21 C22 125.3(6)
C22 C23 C24 108.2(6)
C22 C23 H23 125.9
C24 C23 H23 125.9
C31 C00V C32 106.7(7)
C31 C00V H00V 126.7
C32 C00V H00V 126.7
C40 C37 C36 110.2(6)
C40 C37 C39 108.8(6)
C36 C37 C39 112.5(5)
C40 C37 C38 108.7(5)
C36 C37 C38 108.1(6)
C39 C37 C38 108.4(6)
N009 C36 C35 110.2(6)
N009 C36 C37 124.7(6)
C35 C36 C37 124.9(6)
C5 C4 C9 117.5(6)
C5 C4 C3 120.9(6)
C9 C4 C3 121.6(6)
C15 C3 C4 110.9(4)
C15 C3 C1 109.5(6)
C4 C3 C1 109.6(6)
C15 C3 C2 108.2(6)
C4 C3 C2 109.5(6)
C1 C3 C2 109.2(4)
C13 C14 C15 122.0(6)
C13 C14 H14 119.0
C15 C14 H14 119.0
C18 C19 C20 106.7(6)
C18 C19 H19 126.7
C20 C19 H19 126.7
C24 C25 C26 109.8(5)
C24 C25 C28 113.1(6)
C26 C25 C28 108.6(6)
C24 C25 C27 106.8(5)
C26 C25 C27 109.9(6)
C28 C25 C27 108.5(5)
C6 C5 C4 121.1(6)
C6 C5 H5 119.5
C4 C5 H5 119.5
C00S C01F H01A 109.5
C00S C01F H01B 109.5
H01A C01F H01B 109.5
C00S C01F H01C 109.5
H01A C01F H01C 109.5
H01B C01F H01C 109.5
C29 C33 N009 125.9(6)
C29 C33 C34 125.7(6)
N009 C33 C34 108.1(6)
C19 C18 C17 107.6(6)
C19 C18 H18 126.2
C17 C18 H18 126.2
N007 C24 C23 109.4(6)
N007 C24 C25 126.9(6)
C23 C24 C25 123.7(6)
C013 C01L H01D 109.5
C013 C01L H01E 109.5
H01D C01L H01E 109.5
C013 C01L H01F 109.5
H01D C01L H01F 109.5
H01E C01L H01F 109.5
C37 C39 H39A 109.5
C37 C39 H39B 109.5
H39A C39 H39B 109.5
C37 C39 H39C 109.5
H39A C39 H39C 109.5
H39B C39 H39C 109.5
C25 C27 H27A 109.5
C25 C27 H27B 109.5
H27A C27 H27B 109.5
C25 C27 H27C 109.5
H27A C27 H27C 109.5
H27B C27 H27C 109.5
C00S C01S H01G 109.5
C00S C01S H01H 109.5
H01G C01S H01H 109.5
C00S C01S H01I 109.5
H01G C01S H01I 109.5
H01H C01S H01I 109.5
C3 C2 H2A 109.5
C3 C2 H2B 109.5
H2A C2 H2B 109.5
C3 C2 H2C 109.5
H2A C2 H2C 109.5
H2B C2 H2C 109.5
C25 C26 H26A 109.5
C25 C26 H26B 109.5
H26A C26 H26B 109.5
C25 C26 H26C 109.5
H26A C26 H26C 109.5
H26B C26 H26C 109.5
C6 C7 C8 120.6(6)
C6 C7 H7 119.7
C8 C7 H7 119.7
C013 C01X H01J 109.5
C013 C01X H01K 109.5
H01J C01X H01K 109.5
C013 C01X H01L 109.5
H01J C01X H01L 109.5
H01K C01X H01L 109.5
C013 C01Y H01M 109.5
C013 C01Y H01N 109.5
H01M C01Y H01N 109.5
C013 C01Y H01O 109.5
H01M C01Y H01O 109.5
H01N C01Y H01O 109.5
C12 C11 C10 118.4(6)
C12 C11 C29 120.0(6)
C10 C11 C29 121.4(6)
C37 C40 H40A 109.5
C37 C40 H40B 109.5
H40A C40 H40B 109.5
C37 C40 H40C 109.5
H40A C40 H40C 109.5
H40B C40 H40C 109.5
C7 C8 C9 118.1(6)
C7 C8 C16 120.9(6)
C9 C8 C16 120.9(5)
C32 C013 C01X 111.9(6)
C32 C013 C01Y 108.9(6)
C01X C013 C01Y 108.6(6)
C32 C013 C01L 109.8(5)
C01X C013 C01L 109.4(6)
C01Y C013 C01L 108.2(6)
C00V C31 C30 108.0(6)
C00V C31 H31 126.0
C30 C31 H31 126.0
C3 C1 H1B 109.5
C3 C1 H1C 109.5
H1B C1 H1C 109.5
C3 C1 H1D 109.5
H1B C1 H1D 109.5
H1C C1 H1D 109.5
C37 C38 H38A 109.5
C37 C38 H38B 109.5
H38A C38 H38B 109.5
C37 C38 H38C 109.5
H38A C38 H38C 109.5
H38B C38 H38C 109.5
C14 C13 C12 119.5(6)
C14 C13 H13 120.3
C12 C13 H13 120.3
C34 C35 C36 108.4(7)
C34 C35 H35 125.8
C36 C35 H35 125.8
C4S O1S C1S 105.1(6)
C2S C1S O1S 105.1(6)
C2S C1S H1SA 110.7
O1S C1S H1SA 110.7
C2S C1S H1SB 110.7
O1S C1S H1SB 110.7
H1SA C1S H1SB 108.8
C1S C2S C3S 104.6(7)
C1S C2S H2SA 110.8
C3S C2S H2SA 110.8
C1S C2S H2SB 110.8
C3S C2S H2SB 110.8
H2SA C2S H2SB 108.9
C4S C3S C2S 105.0(6)
C4S C3S H3SA 110.7
C2S C3S H3SA 110.7
C4S C3S H3SB 110.7
C2S C3S H3SB 110.7
H3SA C3S H3SB 108.8
O1S C4S C3S 110.1(6)
O1S C4S H4SA 109.6
C3S C4S H4SA 109.6
O1S C4S H4SB 109.6
C3S C4S H4SB 109.6
H4SA C4S H4SB 108.2
C8S O2S C5S 105.8(6)
C6S C5S O2S 107.1(6)
C6S C5S H5SA 110.3
O2S C5S H5SA 110.3
C6S C5S H5SB 110.3
O2S C5S H5SB 110.3
H5SA C5S H5SB 108.5
C5S C6S C7S 106.3(6)
C5S C6S H6SA 110.5
C7S C6S H6SA 110.5
C5S C6S H6SB 110.5
C7S C6S H6SB 110.5
H6SA C6S H6SB 108.7
C8S C7S C6S 105.0(6)
C8S C7S H7SA 110.7
C6S C7S H7SA 110.7
C8S C7S H7SB 110.7
C6S C7S H7SB 110.7
H7SA C7S H7SB 108.8
O2S C8S C7S 109.9(7)
O2S C8S H8SA 109.7
C7S C8S H8SA 109.7
O2S C8S H8SB 109.7
C7S C8S H8SB 109.7
H8SA C8S H8SB 108.2
C45 N00B C47 105.7(5)
C45 N00B C43 111.9(5)
C47 N00B C43 111.0(5)
C45 N00B C42 111.4(5)
C47 N00B C42 111.3(5)
C43 N00B C42 105.7(5)
N00B C45 C46 115.4(5)
N00B C45 H45A 108.4
C46 C45 H45A 108.4
N00B C45 H45B 108.4
C46 C45 H45B 108.4
H45A C45 H45B 107.5
C42 C41 H41A 109.5
C42 C41 H41B 109.5
H41A C41 H41B 109.5
C42 C41 H41C 109.5
H41A C41 H41C 109.5
H41B C41 H41C 109.5
C41 C42 N00B 115.1(5)
C41 C42 H42A 108.5
N00B C42 H42A 108.5
C41 C42 H42B 108.5
N00B C42 H42B 108.5
H42A C42 H42B 107.5
C47 C48 H48A 109.5
C47 C48 H48B 109.5
H48A C48 H48B 109.5
C47 C48 H48C 109.5
H48A C48 H48C 109.5
H48B C48 H48C 109.5
C43 C44 H44A 109.5
C43 C44 H44B 109.5
H44A C44 H44B 109.5
C43 C44 H44C 109.5
H44A C44 H44C 109.5
H44B C44 H44C 109.5
C48 C47 N00B 114.8(5)
C48 C47 H47A 108.6
N00B C47 H47A 108.6
C48 C47 H47B 108.6
N00B C47 H47B 108.6
H47A C47 H47B 107.6
N00B C43 C44 115.1(5)
N00B C43 H43A 108.5
C44 C43 H43A 108.5
N00B C43 H43B 108.5
C44 C43 H43B 108.5
H43A C43 H43B 107.5
C45 C46 H46A 109.5
C45 C46 H46B 109.5
H46A C46 H46B 109.5
C45 C46 H46C 109.5
H46A C46 H46C 109.5
H46B C46 H46C 109.5

loop_
_geom_bond_atom_site_label_1
_geom_bond_atom_site_label_2
_geom_bond_distance
Fe01 O1A 1.991(5)
Fe01 N007 2.054(6)
Fe01 N008 2.065(6)
Fe01 Cl04 2.3280(17)
Fe02 O1A 1.999(5)
Fe02 N00A 2.065(5)
Fe02 N009 2.080(6)
Fe02 Cl03 2.3218(17)
O1A H1A 0.9574
O005 C10 1.370(8)
O005 C9 1.387(7)
N00A C32 1.349(9)
N00A C30 1.404(8)
N007 C24 1.361(8)
N007 C21 1.405(8)
N008 C20 1.359(9)
N008 C17 1.408(8)
N009 C36 1.365(9)
N009 C33 1.415(8)
C15 C10 1.395(10)
C15 C14 1.407(9)
C15 C3 1.516(9)
C17 C16 1.401(9)
C17 C18 1.409(10)
C12 C11 1.383(9)
C12 C13 1.398(9)
C12 H12 0.9500
C30 C29 1.392(9)
C30 C31 1.412(9)
C22 C23 1.351(10)
C22 C21 1.423(9)
C22 H22 0.9500
C16 C21 1.417(9)
C16 C8 1.501(9)
C10 C11 1.399(9)
C28 C25 1.528(9)
C28 H28A 0.9800
C28 H28B 0.9800
C28 H28C 0.9800
C34 C35 1.355(10)
C34 C33 1.418(10)
C34 H34 0.9500
C00M C00S 1.532(9)
C00M H00A 0.9800
C00M H00B 0.9800
C00M H00C 0.9800
C29 C33 1.400(9)
C29 C11 1.517(9)
C20 C19 1.428(9)
C20 C00S 1.522(9)
C32 C00V 1.416(10)
C32 C013 1.520(10)
C9 C8 1.394(9)
C9 C4 1.394(9)
C6 C5 1.371(10)
C6 C7 1.379(9)
C6 H6 0.9500
C00S C01F 1.525(9)
C00S C01S 1.546(9)
C23 C24 1.422(9)
C23 H23 0.9500
C00V C31 1.363(10)
C00V H00V 0.9500
C37 C40 1.519(10)
C37 C36 1.525(10)
C37 C39 1.532(9)
C37 C38 1.544(9)
C36 C35 1.393(10)
C4 C5 1.393(9)
C4 C3 1.519(9)
C3 C1 1.531(10)
C3 C2 1.554(10)
C14 C13 1.379(10)
C14 H14 0.9500
C19 C18 1.371(10)
C19 H19 0.9500
C25 C24 1.515(9)
C25 C26 1.515(9)
C25 C27 1.550(9)
C5 H5 0.9500
C01F H01A 0.9800
C01F H01B 0.9800
C01F H01C 0.9800
C18 H18 0.9500
C01L C013 1.546(9)
C01L H01D 0.9800
C01L H01E 0.9800
C01L H01F 0.9800
C39 H39A 0.9800
C39 H39B 0.9800
C39 H39C 0.9800
C27 H27A 0.9800
C27 H27B 0.9800
C27 H27C 0.9800
C01S H01G 0.9800
C01S H01H 0.9800
C01S H01I 0.9800
C2 H2A 0.9800
C2 H2B 0.9800
C2 H2C 0.9800
C26 H26A 0.9800
C26 H26B 0.9800
C26 H26C 0.9800
C7 C8 1.387(9)
C7 H7 0.9500
C01X C013 1.527(10)
C01X H01J 0.9800
C01X H01K 0.9800
C01X H01L 0.9800
C01Y C013 1.533(10)
C01Y H01M 0.9800
C01Y H01N 0.9800
C01Y H01O 0.9800
C40 H40A 0.9800
C40 H40B 0.9800
C40 H40C 0.9800
C31 H31 0.9500
C1 H1B 0.9800
C1 H1C 0.9800
C1 H1D 0.9800
C38 H38A 0.9800
C38 H38B 0.9800
C38 H38C 0.9800
C13 H13 0.9500
C35 H35 0.9500
O1S C4S 1.412(7)
O1S C1S 1.459(8)
C1S C2S 1.444(10)
C1S H1SA 0.9900
C1S H1SB 0.9900
C2S C3S 1.519(10)
C2S H2SA 0.9900
C2S H2SB 0.9900
C3S C4S 1.419(10)
C3S H3SA 0.9900
C3S H3SB 0.9900
C4S H4SA 0.9900
C4S H4SB 0.9900
O2S C8S 1.409(7)
O2S C5S 1.460(8)
C5S C6S 1.440(10)
C5S H5SA 0.9900
C5S H5SB 0.9900
C6S C7S 1.516(10)
C6S H6SA 0.9900
C6S H6SB 0.9900
C7S C8S 1.413(10)
C7S H7SA 0.9900
C7S H7SB 0.9900
C8S H8SA 0.9900
C8S H8SB 0.9900
N00B C45 1.509(9)
N00B C47 1.515(9)
N00B C43 1.524(8)
N00B C42 1.526(8)
C45 C46 1.532(9)
C45 H45A 0.9900
C45 H45B 0.9900
C41 C42 1.506(9)
C41 H41A 0.9800
C41 H41B 0.9800
C41 H41C 0.9800
C42 H42A 0.9900
C42 H42B 0.9900
C48 C47 1.515(10)
C48 H48A 0.9800
C48 H48B 0.9800
C48 H48C 0.9800
C44 C43 1.526(9)
C44 H44A 0.9800
C44 H44B 0.9800
C44 H44C 0.9800
C47 H47A 0.9900
C47 H47B 0.9900
C43 H43A 0.9900
C43 H43B 0.9900
C46 H46A 0.9800
C46 H46B 0.9800
C46 H46C 0.9800

loop_
_geom_torsion_atom_site_label_1
_geom_torsion_atom_site_label_2
_geom_torsion_atom_site_label_3
_geom_torsion_atom_site_label_4
_geom_torsion
C20 N008 C17 C16 170.5(6)
Fe01 N008 C17 C16 -22.1(8)
C20 N008 C17 C18 -2.6(7)
Fe01 N008 C17 C18 164.9(4)
C32 N00A C30 C29 -173.2(6)
Fe02 N00A C30 C29 8.0(8)
C32 N00A C30 C31 0.2(7)
Fe02 N00A C30 C31 -178.7(4)
N008 C17 C16 C21 4.9(11)
C18 C17 C16 C21 177.0(7)
N008 C17 C16 C8 -167.8(6)
C18 C17 C16 C8 4.2(9)
C9 O005 C10 C15 0.3(11)
C9 O005 C10 C11 -178.5(5)
C14 C15 C10 O005 -179.8(7)
C3 C15 C10 O005 -2.6(11)
C14 C15 C10 C11 -1.0(10)
C3 C15 C10 C11 176.1(7)
N00A C30 C29 C33 8.1(11)
C31 C30 C29 C33 -164.2(7)
N00A C30 C29 C11 -178.7(6)
C31 C30 C29 C11 9.0(9)
C17 N008 C20 C19 3.0(7)
Fe01 N008 C20 C19 -161.1(5)
C17 N008 C20 C00S -170.3(6)
Fe01 N008 C20 C00S 25.7(10)
C30 N00A C32 C00V 0.4(7)
Fe02 N00A C32 C00V 179.0(5)
C30 N00A C32 C013 -179.2(6)
Fe02 N00A C32 C013 -0.6(10)
C10 O005 C9 C8 -179.5(6)
C10 O005 C9 C4 1.2(11)
N008 C20 C00S C01F 72.9(8)
C19 C20 C00S C01F -99.4(7)
N008 C20 C00S C00M -48.6(9)
C19 C20 C00S C00M 139.1(7)
N008 C20 C00S C01S -168.8(6)
C19 C20 C00S C01S 18.9(9)
C24 N007 C21 C16 180.0(6)
Fe01 N007 C21 C16 -6.5(8)
C24 N007 C21 C22 -1.1(7)
Fe01 N007 C21 C22 172.4(4)
C17 C16 C21 N007 12.3(11)
C8 C16 C21 N007 -174.9(5)
C17 C16 C21 C22 -166.4(6)
C8 C16 C21 C22 6.5(9)
C23 C22 C21 N007 -0.8(7)
C23 C22 C21 C16 178.0(6)
C21 C22 C23 C24 2.4(7)
N00A C32 C00V C31 -0.8(8)
C013 C32 C00V C31 178.8(6)
C33 N009 C36 C35 0.9(7)
Fe02 N009 C36 C35 -164.3(5)
C33 N009 C36 C37 -174.9(6)
Fe02 N009 C36 C37 19.9(10)
C40 C37 C36 N009 -171.9(6)
C39 C37 C36 N009 -50.2(9)
C38 C37 C36 N009 69.4(8)
C40 C37 C36 C35 12.9(9)
C39 C37 C36 C35 134.6(7)
C38 C37 C36 C35 -105.7(7)
O005 C9 C4 C5 179.8(6)
C8 C9 C4 C5 0.5(10)
O005 C9 C4 C3 -0.3(10)
C8 C9 C4 C3 -179.6(7)
C10 C15 C3 C4 3.2(11)
C14 C15 C3 C4 -179.8(5)
C10 C15 C3 C1 124.1(7)
C14 C15 C3 C1 -58.8(9)
C10 C15 C3 C2 -117.0(7)
C14 C15 C3 C2 60.0(9)
C5 C4 C3 C15 178.1(6)
C9 C4 C3 C15 -1.8(10)
C5 C4 C3 C1 57.2(9)
C9 C4 C3 C1 -122.7(7)
C5 C4 C3 C2 -62.5(8)
C9 C4 C3 C2 117.6(7)
C10 C15 C14 C13 0.6(10)
C3 C15 C14 C13 -176.5(7)
N008 C20 C19 C18 -2.3(8)
C00S C20 C19 C18 170.9(6)
C7 C6 C5 C4 1.4(11)
C9 C4 C5 C6 -1.9(10)
C3 C4 C5 C6 178.2(7)
C30 C29 C33 N009 -1.4(11)
C11 C29 C33 N009 -174.4(5)
C30 C29 C33 C34 172.2(7)
C11 C29 C33 C34 -0.9(9)
C36 N009 C33 C29 172.7(6)
Fe02 N009 C33 C29 -18.8(8)
C36 N009 C33 C34 -1.8(7)
Fe02 N009 C33 C34 166.7(4)
C35 C34 C33 C29 -172.4(6)
C35 C34 C33 N009 2.1(7)
C20 C19 C18 C17 0.6(8)
C16 C17 C18 C19 -172.0(6)
N008 C17 C18 C19 1.2(8)
C21 N007 C24 C23 2.6(7)
Fe01 N007 C24 C23 -169.5(5)
C21 N007 C24 C25 -175.3(6)
Fe01 N007 C24 C25 12.6(10)
C22 C23 C24 N007 -3.2(8)
C22 C23 C24 C25 174.8(6)
C26 C25 C24 N007 -119.2(7)
C28 C25 C24 N007 2.3(9)
C27 C25 C24 N007 121.7(7)
C26 C25 C24 C23 63.2(8)
C28 C25 C24 C23 -175.3(6)
C27 C25 C24 C23 -56.0(8)
C5 C6 C7 C8 0.6(11)
C13 C12 C11 C10 -2.5(11)
C13 C12 C11 C29 172.6(7)
O005 C10 C11 C12 -179.2(6)
C15 C10 C11 C12 2.0(11)
O005 C10 C11 C29 5.8(10)
C15 C10 C11 C29 -173.0(6)
C30 C29 C11 C12 -103.8(7)
C33 C29 C11 C12 70.4(8)
C30 C29 C11 C10 71.1(8)
C33 C29 C11 C10 -114.7(7)
C6 C7 C8 C9 -2.0(11)
C6 C7 C8 C16 174.7(7)
O005 C9 C8 C7 -178.0(6)
C4 C9 C8 C7 1.4(10)
O005 C9 C8 C16 5.4(10)
C4 C9 C8 C16 -175.3(6)
C17 C16 C8 C7 71.3(8)
C21 C16 C8 C7 -102.5(8)
C17 C16 C8 C9 -112.1(7)
C21 C16 C8 C9 74.0(8)
N00A C32 C013 C01X 38.2(9)
C00V C32 C013 C01X -141.3(7)
N00A C32 C013 C01Y 158.3(7)
C00V C32 C013 C01Y -21.2(9)
N00A C32 C013 C01L -83.4(8)
C00V C32 C013 C01L 97.1(8)
C32 C00V C31 C30 0.9(8)
C29 C30 C31 C00V 172.7(6)
N00A C30 C31 C00V -0.6(7)
C15 C14 C13 C12 -1.2(11)
C11 C12 C13 C14 2.1(11)
C33 C34 C35 C36 -1.6(8)
N009 C36 C35 C34 0.5(8)
C37 C36 C35 C34 176.2(6)
C4S O1S C1S C2S -32.1(9)
O1S C1S C2S C3S 28.6(11)
C1S C2S C3S C4S -14.9(13)
C1S O1S C4S C3S 23.0(11)
C2S C3S C4S O1S -5.1(13)
C8S O2S C5S C6S -21.9(12)
O2S C5S C6S C7S 10.6(13)
C5S C6S C7S C8S 4.4(14)
C5S O2S C8S C7S 25.5(13)
C6S C7S C8S O2S -18.6(14)
C47 N00B C45 C46 -178.0(6)
C43 N00B C45 C46 61.1(8)
C42 N00B C45 C46 -57.0(8)
C45 N00B C42 C41 -57.7(7)
C47 N00B C42 C41 59.9(7)
C43 N00B C42 C41 -179.5(5)
C45 N00B C47 C48 -176.6(6)
C43 N00B C47 C48 -55.2(8)
C42 N00B C47 C48 62.3(8)
C45 N00B C43 C44 59.6(7)
C47 N00B C43 C44 -58.2(7)
C42 N00B C43 C44 -179.0(5)
